data_4512363
loop_
_publ_author_name
'Shi, Chao'
'Wei, Bin'
'Zhang, Wen'

_publ_section_title
;
 Toward Understanding the Origin of Structural Phase Transition in
 Guanidinium Pyridinium 1,5-Naphthalenedisulfonate
;
_journal_issue 12
_journal_name_full 'Crystal Growth &amp; Design'
_journal_page_first 6570
_journal_paper_doi 10.1021/cg5014895
_journal_volume 14
_journal_year 2014
_chemical_formula_moiety 'C10 H6 O6 S2, C H6 N3, C2 H8 N, H2 O'
_chemical_formula_sum 'C13 H22 N4 O7 S2'
_chemical_formula_weight 410.47
_chemical_name_systematic
; 
 ? 
;
_space_group_IT_number 2
_symmetry_cell_setting triclinic
_symmetry_space_group_name_Hall '-P 1'
_symmetry_space_group_name_H-M 'P -1'
_atom_sites_solution_hydrogens geom
_atom_sites_solution_primary direct
_atom_sites_solution_secondary difmap
_audit_creation_method SHELXL-97
_cell_angle_alpha 97.23(3)
_cell_angle_beta 101.57(3)
_cell_angle_gamma 90.37(3)
_cell_formula_units_Z 2
_cell_length_a 8.7810(18)
_cell_length_b 9.3448(19)
_cell_length_c 11.695(2)
_cell_measurement_reflns_used 3638
_cell_measurement_temperature 293(2)
_cell_measurement_theta_max 27.5
_cell_measurement_theta_min 3.0
_cell_volume 932.2(3)
_computing_cell_refinement CrystalClear
_computing_data_collection 'CrystalClear (Rigaku, 2005)'
_computing_data_reduction CrystalClear
_computing_molecular_graphics SHELXTL
_computing_publication_material SHELXTL
_computing_structure_refinement SHELXTL
_computing_structure_solution 'SHELXTL (Sheldrick, 2008)'
_diffrn_ambient_temperature 293(2)
_diffrn_measured_fraction_theta_full 0.996
_diffrn_measured_fraction_theta_max 0.996
_diffrn_measurement_device_type 'Rigaku, SCXmini'
_diffrn_measurement_method '\w scans'
_diffrn_radiation_monochromator graphite
_diffrn_radiation_source 'fine-focus sealed tube'
_diffrn_radiation_type MoK\a
_diffrn_radiation_wavelength 0.71073
_diffrn_reflns_av_R_equivalents 0.0452
_diffrn_reflns_av_sigmaI/netI 0.0627
_diffrn_reflns_limit_h_max 11
_diffrn_reflns_limit_h_min -11
_diffrn_reflns_limit_k_max 12
_diffrn_reflns_limit_k_min -12
_diffrn_reflns_limit_l_max 15
_diffrn_reflns_limit_l_min -15
_diffrn_reflns_number 9781
_diffrn_reflns_theta_full 27.48
_diffrn_reflns_theta_max 27.48
_diffrn_reflns_theta_min 3.01
_diffrn_standards_decay_% 0
_diffrn_standards_interval_count 150
_diffrn_standards_interval_time 9
_exptl_absorpt_coefficient_mu 0.329
_exptl_absorpt_correction_T_max 0.525
_exptl_absorpt_correction_T_min 0.520
_exptl_absorpt_correction_type multi-scan
_exptl_absorpt_process_details 'CrystalClear (Rigaku, 2005)'
_exptl_crystal_colour Colorless
_exptl_crystal_density_diffrn 1.462
_exptl_crystal_density_method 'not measured'
_exptl_crystal_description block
_exptl_crystal_F_000 432
_exptl_crystal_size_max 0.20
_exptl_crystal_size_mid 0.20
_exptl_crystal_size_min 0.20
_refine_diff_density_max 0.933
_refine_diff_density_min -0.546
_refine_diff_density_rms 0.066
_refine_ls_extinction_method none
_refine_ls_goodness_of_fit_ref 1.026
_refine_ls_hydrogen_treatment mixed
_refine_ls_matrix_type full
_refine_ls_number_parameters 243
_refine_ls_number_reflns 4258
_refine_ls_number_restraints 3
_refine_ls_restrained_S_all 1.026
_refine_ls_R_factor_all 0.1045
_refine_ls_R_factor_gt 0.0647
_refine_ls_shift/su_max 0.003
_refine_ls_shift/su_mean 0.000
_refine_ls_structure_factor_coef Fsqd
_refine_ls_weighting_details 'calc w=1/[\s^2^(Fo^2^)+(0.0621P)^2^+0.9509P] where P=(Fo^2^+2Fc^2^)/3'
_refine_ls_weighting_scheme calc
_refine_ls_wR_factor_gt 0.1465
_refine_ls_wR_factor_ref 0.1662
_reflns_number_gt 2763
_reflns_number_total 4258
_reflns_threshold_expression >2sigma(I)
_cod_data_source_file cg5014895_si_002.cif
_cod_data_source_block 2EA
_cod_depositor_comments 'Adding full bibliography for 4512336--4512373.cif.'
_cod_database_code 4512363

loop_
_symmetry_equiv_pos_as_xyz
'x, y, z'
'-x, -y, -z'

loop_
_atom_site_label
_atom_site_type_symbol
_atom_site_fract_x
_atom_site_fract_y
_atom_site_fract_z
_atom_site_U_iso_or_equiv
_atom_site_adp_type
_atom_site_occupancy
_atom_site_symmetry_multiplicity
_atom_site_calc_flag
_atom_site_refinement_flags
C11 C 0.5191(7) 1.5608(6) 0.2948(6) 0.0989(19) Uani 1 1 d .
H11A H 0.6066 1.5547 0.2569 0.148 Uiso 1 1 calc R
H11B H 0.5542 1.5929 0.3773 0.148 Uiso 1 1 calc R
H11C H 0.4474 1.6283 0.2605 0.148 Uiso 1 1 calc R
C12 C 0.4465(6) 1.4277(6) 0.2803(6) 0.103(2) Uani 1 1 d .
H12A H 0.3644 1.4294 0.3249 0.123 Uiso 1 1 calc R
H12B H 0.5201 1.3557 0.3061 0.123 Uiso 1 1 calc R
C20 C 0.8779(4) 1.3541(4) 0.3981(3) 0.0458(9) Uani 1 1 d .
H20 H 0.8501 1.3227 0.3178 0.055 Uiso 1 1 calc R
N4 N 0.3787(4) 1.3945(4) 0.1472(3) 0.0573(9) Uani 1 1 d .
H4A H 0.3134 1.4628 0.1248 0.086 Uiso 1 1 calc R
H4B H 0.3281 1.3092 0.1323 0.086 Uiso 1 1 calc R
H4C H 0.4557 1.3922 0.1078 0.086 Uiso 1 1 calc R
S1 S 0.41725(11) 1.02630(10) 0.20327(7) 0.0421(2) Uani 1 1 d .
O6 O 0.2801(3) 1.0900(3) 0.1404(2) 0.0471(6) Uani 1 1 d .
C7 C 0.3960(4) 1.0433(3) 0.3529(3) 0.0341(7) Uani 1 1 d .
C8 C 0.5105(3) 0.9891(3) 0.4408(3) 0.0310(7) Uani 1 1 d .
O4 O 0.4270(4) 0.8738(3) 0.1650(2) 0.0692(9) Uani 1 1 d .
C6 C 0.2694(4) 1.1129(4) 0.3812(3) 0.0418(8) Uani 1 1 d .
H6 H 0.1963 1.1475 0.3228 0.050 Uiso 1 1 calc R
N1 N 0.7728(3) 0.8273(3) 0.1310(3) 0.0477(7) Uani 1 1 d .
H1A H 0.6818 0.8556 0.1383 0.057 Uiso 1 1 calc R
H1B H 0.7922 0.7369 0.1262 0.057 Uiso 1 1 calc R
O5 O 0.5599(3) 1.1063(3) 0.2040(2) 0.0614(8) Uani 1 1 d .
C9 C 0.6435(4) 0.9163(4) 0.4159(3) 0.0404(8) Uani 1 1 d .
H9 H 0.6582 0.9013 0.3387 0.048 Uiso 1 1 calc R
C10 C 0.8830(4) 0.9229(4) 0.1274(3) 0.0393(8) Uani 1 1 d .
N3 N 0.8539(4) 1.0607(3) 0.1348(3) 0.0504(8) Uani 1 1 d .
H3A H 0.7629 1.0892 0.1420 0.061 Uiso 1 1 calc R
H3B H 0.9256 1.1226 0.1324 0.061 Uiso 1 1 calc R
C5 C 0.2499(4) 1.1322(4) 0.4975(3) 0.0461(9) Uani 1 1 d .
H5 H 0.1630 1.1787 0.5160 0.055 Uiso 1 1 calc R
N2 N 1.0225(4) 0.8783(4) 0.1153(3) 0.0539(8) Uani 1 1 d .
H2A H 1.0943 0.9399 0.1122 0.065 Uiso 1 1 calc R
H2B H 1.0412 0.7878 0.1105 0.065 Uiso 1 1 calc R
S2 S 0.99020(10) 1.50402(10) 0.79488(9) 0.0450(3) Uani 1 1 d .
O1 O 0.8877(3) 1.4147(3) 0.8418(2) 0.0544(7) Uani 1 1 d .
O2 O 0.9565(3) 1.6557(3) 0.8121(2) 0.0567(7) Uani 1 1 d .
O3 O 1.1531(3) 1.4754(3) 0.8372(2) 0.0557(7) Uani 1 1 d .
C4 C 1.0185(4) 1.5245(3) 0.5612(3) 0.0391(8) Uani 1 1 d .
C3 C 0.9524(4) 1.4483(4) 0.6397(3) 0.0406(8) Uani 1 1 d .
C1 C 0.8193(4) 1.2837(4) 0.4746(4) 0.0544(10) Uani 1 1 d .
H1 H 0.7538 1.2030 0.4461 0.065 Uiso 1 1 calc R
C2 C 0.8551(4) 1.3296(4) 0.5961(4) 0.0488(9) Uani 1 1 d .
H2 H 0.8130 1.2798 0.6471 0.059 Uiso 1 1 calc R
O7 O 0.6125(3) 1.3591(4) 0.0100(3) 0.0762(10) Uani 1 1 d D
H2W H 0.618(5) 1.277(3) -0.032(4) 0.091 Uiso 1 1 d D
H1W H 0.698(4) 1.371(5) 0.060(3) 0.091 Uiso 1 1 d D

loop_
_atom_site_aniso_label
_atom_site_aniso_U_11
_atom_site_aniso_U_22
_atom_site_aniso_U_33
_atom_site_aniso_U_23
_atom_site_aniso_U_13
_atom_site_aniso_U_12
C11 0.094(4) 0.084(4) 0.133(5) 0.036(4) 0.044(4) 0.013(3)
C12 0.066(3) 0.067(4) 0.178(7) 0.032(4) 0.025(4) 0.013(3)
C20 0.041(2) 0.0351(19) 0.056(2) -0.0045(16) 0.0056(17) -0.0073(15)
N4 0.054(2) 0.063(2) 0.058(2) 0.0101(17) 0.0156(17) 0.0117(16)
S1 0.0463(5) 0.0462(5) 0.0324(4) 0.0043(4) 0.0051(4) 0.0111(4)
O6 0.0494(15) 0.0527(15) 0.0368(13) 0.0119(11) -0.0006(11) 0.0093(11)
C7 0.0375(18) 0.0310(16) 0.0325(16) 0.0052(13) 0.0031(13) -0.0001(13)
C8 0.0299(16) 0.0267(15) 0.0356(16) 0.0042(13) 0.0049(13) 0.0011(12)
O4 0.099(2) 0.0521(17) 0.0437(16) -0.0090(13) -0.0064(15) 0.0264(16)
C6 0.0372(19) 0.046(2) 0.0406(19) 0.0099(16) 0.0009(15) 0.0105(15)
N1 0.0424(17) 0.0459(18) 0.058(2) 0.0095(15) 0.0165(15) 0.0044(14)
O5 0.0453(16) 0.092(2) 0.0528(16) 0.0208(15) 0.0177(13) 0.0033(14)
C9 0.0425(19) 0.046(2) 0.0341(17) 0.0031(15) 0.0113(15) 0.0095(15)
C10 0.0380(19) 0.050(2) 0.0303(17) 0.0067(15) 0.0061(14) 0.0022(15)
N3 0.0524(19) 0.0409(18) 0.059(2) 0.0006(15) 0.0185(15) 0.0002(14)
C5 0.0379(19) 0.056(2) 0.047(2) 0.0117(17) 0.0108(16) 0.0203(16)
N2 0.0442(18) 0.055(2) 0.067(2) 0.0148(17) 0.0174(16) 0.0036(15)
S2 0.0364(5) 0.0399(5) 0.0578(6) 0.0034(4) 0.0096(4) 0.0045(4)
O1 0.0461(15) 0.0575(17) 0.0641(17) 0.0183(13) 0.0153(13) 0.0031(12)
O2 0.0587(17) 0.0422(15) 0.0699(18) 0.0005(13) 0.0183(14) 0.0093(12)
O3 0.0364(14) 0.0610(17) 0.0651(17) 0.0016(14) 0.0038(12) 0.0062(12)
C4 0.0290(17) 0.0289(16) 0.057(2) 0.0026(15) 0.0053(15) 0.0023(13)
C3 0.0312(17) 0.0333(18) 0.056(2) 0.0058(15) 0.0057(15) 0.0010(13)
C1 0.048(2) 0.038(2) 0.071(3) -0.0034(19) 0.005(2) -0.0175(17)
C2 0.044(2) 0.040(2) 0.064(2) 0.0099(18) 0.0109(18) -0.0078(16)
O7 0.058(2) 0.079(2) 0.083(2) -0.0319(18) 0.0205(17) -0.0077(17)

loop_
_atom_type_symbol
_atom_type_description
_atom_type_scat_dispersion_real
_atom_type_scat_dispersion_imag
_atom_type_scat_source
C C 0.0033 0.0016 'International Tables Vol C Tables 4.2.6.8 and 6.1.1.4'
H H 0.0000 0.0000 'International Tables Vol C Tables 4.2.6.8 and 6.1.1.4'
N N 0.0061 0.0033 'International Tables Vol C Tables 4.2.6.8 and 6.1.1.4'
O O 0.0106 0.0060 'International Tables Vol C Tables 4.2.6.8 and 6.1.1.4'
S S 0.1246 0.1234 'International Tables Vol C Tables 4.2.6.8 and 6.1.1.4'

loop_
_geom_angle_atom_site_label_1
_geom_angle_atom_site_label_2
_geom_angle_atom_site_label_3
_geom_angle
_geom_angle_site_symmetry_1
_geom_angle_site_symmetry_3
C12 C11 H11A 109.5 . .
C12 C11 H11B 109.5 . .
H11A C11 H11B 109.5 . .
C12 C11 H11C 109.5 . .
H11A C11 H11C 109.5 . .
H11B C11 H11C 109.5 . .
C11 C12 N4 105.2(5) . .
C11 C12 H12A 110.7 . .
N4 C12 H12A 110.7 . .
C11 C12 H12B 110.7 . .
N4 C12 H12B 110.7 . .
H12A C12 H12B 108.8 . .
C1 C20 C4 120.8(4) . 2_786
C1 C20 H20 119.6 . .
C4 C20 H20 119.6 2_786 .
C12 N4 H4A 109.5 . .
C12 N4 H4B 109.5 . .
H4A N4 H4B 109.5 . .
C12 N4 H4C 109.5 . .
H4A N4 H4C 109.5 . .
H4B N4 H4C 109.5 . .
O4 S1 O5 112.20(19) . .
O4 S1 O6 113.16(16) . .
O5 S1 O6 112.70(16) . .
O4 S1 C7 106.94(16) . .
O5 S1 C7 105.76(16) . .
O6 S1 C7 105.38(15) . .
C6 C7 C8 121.3(3) . .
C6 C7 S1 117.9(2) . .
C8 C7 S1 120.7(2) . .
C9 C8 C8 118.7(3) . 2_676
C9 C8 C7 123.4(3) . .
C8 C8 C7 117.9(3) 2_676 .
C7 C6 C5 120.0(3) . .
C7 C6 H6 120.0 . .
C5 C6 H6 120.0 . .
C10 N1 H1A 120.0 . .
C10 N1 H1B 120.0 . .
H1A N1 H1B 120.0 . .
C5 C9 C8 121.3(3) 2_676 .
C5 C9 H9 119.4 2_676 .
C8 C9 H9 119.4 . .
N3 C10 N1 120.2(3) . .
N3 C10 N2 120.2(3) . .
N1 C10 N2 119.6(3) . .
C10 N3 H3A 120.0 . .
C10 N3 H3B 120.0 . .
H3A N3 H3B 120.0 . .
C9 C5 C6 120.8(3) 2_676 .
C9 C5 H5 119.6 2_676 .
C6 C5 H5 119.6 . .
C10 N2 H2A 120.0 . .
C10 N2 H2B 120.0 . .
H2A N2 H2B 120.0 . .
O2 S2 O1 112.62(16) . .
O2 S2 O3 113.09(17) . .
O1 S2 O3 111.76(17) . .
O2 S2 C3 107.10(16) . .
O1 S2 C3 105.91(16) . .
O3 S2 C3 105.73(16) . .
C4 C4 C20 118.7(4) 2_786 2_786
C4 C4 C3 118.9(4) 2_786 .
C20 C4 C3 122.3(3) 2_786 .
C2 C3 C4 120.1(3) . .
C2 C3 S2 117.9(3) . .
C4 C3 S2 122.0(2) . .
C20 C1 C2 121.5(3) . .
C20 C1 H1 119.3 . .
C2 C1 H1 119.3 . .
C3 C2 C1 120.0(3) . .
C3 C2 H2 120.0 . .
C1 C2 H2 120.0 . .
H2W O7 H1W 106(3) . .

loop_
_geom_bond_atom_site_label_1
_geom_bond_atom_site_label_2
_geom_bond_distance
_geom_bond_site_symmetry_2
C11 C12 1.370(7) .
C11 H11A 0.9600 .
C11 H11B 0.9600 .
C11 H11C 0.9600 .
C12 N4 1.541(7) .
C12 H12A 0.9700 .
C12 H12B 0.9700 .
C20 C1 1.352(5) .
C20 C4 1.421(4) 2_786
C20 H20 0.9300 .
N4 H4A 0.8900 .
N4 H4B 0.8900 .
N4 H4C 0.8900 .
S1 O4 1.447(3) .
S1 O5 1.452(3) .
S1 O6 1.452(2) .
S1 C7 1.784(3) .
C7 C6 1.368(5) .
C7 C8 1.431(4) .
C8 C9 1.417(4) .
C8 C8 1.424(6) 2_676
C6 C5 1.394(5) .
C6 H6 0.9300 .
N1 C10 1.323(4) .
N1 H1A 0.8600 .
N1 H1B 0.8600 .
C9 C5 1.360(5) 2_676
C9 H9 0.9300 .
C10 N3 1.310(4) .
C10 N2 1.324(4) .
N3 H3A 0.8600 .
N3 H3B 0.8600 .
C5 C9 1.360(5) 2_676
C5 H5 0.9300 .
N2 H2A 0.8600 .
N2 H2B 0.8600 .
S2 O2 1.447(3) .
S2 O1 1.453(3) .
S2 O3 1.455(3) .
S2 C3 1.786(4) .
C4 C4 1.418(7) 2_786
C4 C20 1.421(4) 2_786
C4 C3 1.436(5) .
C3 C2 1.375(5) .
C1 C2 1.403(5) .
C1 H1 0.9300 .
C2 H2 0.9300 .
O7 H2W 0.860(19) .
O7 H1W 0.848(19) .
